data_7249213
loop_
_publ_author_name
'Kalavalapudi, Likhitha'
'Palani, Sivanarayanan'
'Nechipadappu, Sunil Kumar'

_publ_section_title
;
 Serendipitous discovery of a novel polymorph of an immunosuppressant drug
 azathioprine: phase transformation, solubility, dissolution and stability
 study
;
_journal_issue 37
_journal_name_full CrystEngComm
_journal_page_first 5187
_journal_page_last 5201
_journal_paper_doi 10.1039/D4CE00589A
_journal_volume 26
_journal_year 2024
_chemical_formula_moiety '2(C9 H7 N7 O2 S), C3 H8 O2, H2 O'
_chemical_formula_sum 'C21 H24 N14 O7 S2'
_chemical_formula_weight 648.66
_chemical_name_common 'Azathioprine-2-methoxyethanol hydrate'
_chemical_name_systematic 'Azathioprine-2-methoxyethanol hydrate'
_space_group_crystal_system monoclinic
_space_group_IT_number 14
_space_group_name_Hall '-P 2ybc'
_space_group_name_H-M_alt 'P 1 21/c 1'
_atom_sites_solution_hydrogens mixed
_atom_sites_solution_primary difmap
_atom_sites_solution_secondary difmap
_audit_creation_method SHELXL-2019/3
_audit_update_record
;
2024-06-08 deposited with the CCDC.	2024-08-14 downloaded from the CCDC.
;
_cell_angle_alpha 90
_cell_angle_beta 91.152(6)
_cell_angle_gamma 90
_cell_formula_units_Z 4
_cell_length_a 4.3790(4)
_cell_length_b 25.0168(19)
_cell_length_c 24.5692(18)
_cell_measurement_reflns_used 4525
_cell_measurement_temperature 100(2)
_cell_measurement_theta_max 26.26
_cell_measurement_theta_min 2.32
_cell_volume 2691.0(4)
_computing_cell_refinement '<i>SAINT</i> (Bruker, 2016)'
_computing_data_collection '<i>APEX3</i> (Bruker, 2016)'
_computing_data_reduction 'Bruker SAINT'
_computing_molecular_graphics 'Bruker SHELXTL'
_computing_publication_material 'Bruker SHELXTL'
_computing_structure_refinement '<i>SHELXL2014</i> (Sheldrick, 2015)'
_computing_structure_solution '<i>SHELXT</i> (Sheldrick, 2015)'
_diffrn_ambient_temperature 100(2)
_diffrn_measured_fraction_theta_full 0.999
_diffrn_measured_fraction_theta_max 0.943
_diffrn_measurement_device_type 'Bruker D8 QUEST PHOTON-III'
_diffrn_measurement_method '\w and \f'
_diffrn_radiation_type MoK\a
_diffrn_radiation_wavelength 0.71073
_diffrn_reflns_av_R_equivalents 0.1124
_diffrn_reflns_av_unetI/netI 0.1498
_diffrn_reflns_Laue_measured_fraction_full 0.999
_diffrn_reflns_Laue_measured_fraction_max 0.943
_diffrn_reflns_limit_h_max 5
_diffrn_reflns_limit_h_min -5
_diffrn_reflns_limit_k_max 28
_diffrn_reflns_limit_k_min -33
_diffrn_reflns_limit_l_max 32
_diffrn_reflns_limit_l_min -32
_diffrn_reflns_number 35022
_diffrn_reflns_point_group_measured_fraction_full 0.999
_diffrn_reflns_point_group_measured_fraction_max 0.943
_diffrn_reflns_theta_full 25.242
_diffrn_reflns_theta_max 29.123
_diffrn_reflns_theta_min 2.324
_exptl_absorpt_coefficient_mu 0.271
_exptl_absorpt_correction_T_max 0.7458
_exptl_absorpt_correction_T_min 0.6018
_exptl_absorpt_correction_type multi-scan
_exptl_absorpt_process_details
;
 SADABS 2016/2: Krause, L., Herbst-Irmer, R., Sheldrick G.M. & Stalke D.,
 J. Appl. Cryst. 48 (2015) 3-10
;
_exptl_crystal_density_diffrn 1.601
_exptl_crystal_description plate
_exptl_crystal_F_000 1344
_exptl_crystal_recrystallization_method 'Re-crystallisation from solvent: 2-methoxyethanol+formamide'
_exptl_crystal_size_max 0.200
_exptl_crystal_size_mid 0.060
_exptl_crystal_size_min 0.060
_refine_diff_density_max 0.459
_refine_diff_density_min -0.539
_refine_diff_density_rms 0.091
_refine_ls_extinction_method none
_refine_ls_goodness_of_fit_ref 0.990
_refine_ls_hydrogen_treatment mixed
_refine_ls_matrix_type full
_refine_ls_number_parameters 420
_refine_ls_number_reflns 6784
_refine_ls_number_restraints 5
_refine_ls_restrained_S_all 0.992
_refine_ls_R_factor_all 0.1609
_refine_ls_R_factor_gt 0.0703
_refine_ls_shift/su_max 0.000
_refine_ls_shift/su_mean 0.000
_refine_ls_structure_factor_coef Fsqd
_refine_ls_weighting_details 'w=1/[\s^2^(Fo^2^)+(0.0812P)^2^] where P=(Fo^2^+2Fc^2^)/3'
_refine_ls_weighting_scheme calc
_refine_ls_wR_factor_gt 0.1438
_refine_ls_wR_factor_ref 0.1768
_reflns_Friedel_coverage 0.000
_reflns_number_gt 3547
_reflns_number_total 6784
_reflns_threshold_expression 'I > 2\s(I)'
_cod_data_source_file d4ce00589a2.cif
_cod_data_source_block KB1287_0m
_cod_depositor_comments 'Adding full bibliography for 7249210--7249213.cif.'
_cod_original_sg_symbol_H-M 'P 21/c'
_cod_database_code 7249213
_shelx_shelxl_version_number 2019/3
_shelx_space_group_comment
;
The symmetry employed for this shelxl refinement is uniquely defined
by the following loop, which should always be used as a source of
symmetry information in preference to the above space-group names.
They are only intended as comments.
;
_shelx_estimated_absorpt_t_min 0.948
_shelx_estimated_absorpt_t_max 0.984

loop_
_space_group_symop_operation_xyz
'x, y, z'
'-x, y+1/2, -z+1/2'
'-x, -y, -z'
'x, -y-1/2, z-1/2'

loop_
_atom_site_label
_atom_site_type_symbol
_atom_site_fract_x
_atom_site_fract_y
_atom_site_fract_z
_atom_site_U_iso_or_equiv
_atom_site_adp_type
_atom_site_occupancy
_atom_site_site_symmetry_order
_atom_site_calc_flag
_atom_site_refinement_flags_posn
_atom_site_refinement_flags_adp
_atom_site_refinement_flags_occupancy
_atom_site_disorder_assembly
_atom_site_disorder_group
C1A C -1.4533(9) 0.43884(15) 1.08347(14) 0.0261(9) Uani 1 1 d . . . . .
H1A H -1.563071 0.457391 1.110562 0.031 Uiso 1 1 calc R U . . .
C2A C -1.1448(9) 0.42500(13) 1.01575(13) 0.0214(8) Uani 1 1 d . . . . .
C3A C -1.2766(8) 0.37702(14) 1.03380(13) 0.0210(8) Uani 1 1 d . . . . .
C4A C -1.1902(8) 0.33131(13) 1.00679(13) 0.0201(8) Uani 1 1 d . . . . .
C5A C -0.8831(8) 0.38273(14) 0.95320(13) 0.0221(8) Uani 1 1 d . . . . .
H5A H -0.744503 0.383534 0.923950 0.027 Uiso 1 1 calc R U . . .
C6A C -1.1846(8) 0.22690(13) 0.97856(13) 0.0191(8) Uani 1 1 d . . . . .
C7A C -0.9835(8) 0.18483(13) 0.98246(13) 0.0202(8) Uani 1 1 d . . . . .
C8A C -1.1156(8) 0.18707(13) 0.89988(13) 0.0212(8) Uani 1 1 d . . . . .
H8A H -1.133824 0.179411 0.862079 0.025 Uiso 1 1 calc R U . . .
C9A C -1.4768(9) 0.26500(13) 0.89676(13) 0.0233(8) Uani 1 1 d . . . . .
H9AA H -1.551579 0.249338 0.862447 0.035 Uiso 1 1 calc R U . . .
H9AB H -1.367485 0.298292 0.889220 0.035 Uiso 1 1 calc R U . . .
H9AC H -1.649989 0.272578 0.920191 0.035 Uiso 1 1 calc R U . . .
N1A N -1.4706(7) 0.38623(12) 1.07695(11) 0.0259(7) Uani 1 1 d . . . . .
N2A N -1.2640(7) 0.46425(12) 1.04794(12) 0.0252(7) Uani 1 1 d D . . . .
H1N H -1.212(12) 0.5006(9) 1.0499(18) 0.079(17) Uiso 1 1 d D . . . .
N3A N -0.9451(7) 0.42983(11) 0.97570(11) 0.0216(7) Uani 1 1 d . . . . .
N4A N -0.9908(7) 0.33417(11) 0.96642(10) 0.0206(7) Uani 1 1 d . . . . .
N5A N -1.2686(7) 0.22719(10) 0.92438(11) 0.0186(7) Uani 1 1 d . . . . .
N6A N -0.9395(7) 0.15981(11) 0.93378(11) 0.0224(7) Uani 1 1 d . . . . .
N7A N -0.8252(7) 0.16556(11) 1.03037(11) 0.0247(7) Uani 1 1 d . . . . .
O1A O -0.6224(6) 0.13233(10) 1.02439(10) 0.0328(7) Uani 1 1 d . . . . .
O2A O -0.9001(7) 0.18376(10) 1.07484(9) 0.0328(7) Uani 1 1 d . . . . .
S1A S -1.3365(2) 0.26891(4) 1.02731(3) 0.0237(2) Uani 1 1 d . . . . .
C1B C 0.4638(8) 0.56263(13) 0.58272(13) 0.0212(8) Uani 1 1 d . . . . .
H1B H 0.581591 0.592250 0.571113 0.025 Uiso 1 1 calc R U . . .
C2B C 0.1398(8) 0.49642(13) 0.57983(13) 0.0186(8) Uani 1 1 d . . . . .
C3B C 0.2696(8) 0.50195(13) 0.63209(12) 0.0180(8) Uani 1 1 d . . . . .
C4B C 0.1773(8) 0.46435(12) 0.67040(12) 0.0170(7) Uani 1 1 d . . . . .
C5B C -0.1423(8) 0.42699(13) 0.60539(12) 0.0186(8) Uani 1 1 d . . . . .
H5B H -0.289513 0.400215 0.596923 0.022 Uiso 1 1 calc R U . . .
C6B C 0.1758(8) 0.40990(13) 0.76588(13) 0.0200(8) Uani 1 1 d . . . . .
C7B C -0.0184(9) 0.40355(15) 0.80899(13) 0.0237(9) Uani 1 1 d . . . . .
C8B C 0.0904(9) 0.32606(15) 0.78571(14) 0.0273(9) Uani 1 1 d . . . . .
H8B H 0.100804 0.288161 0.784123 0.033 Uiso 1 1 calc R U . . .
C9B C 0.4374(9) 0.34096(14) 0.70734(13) 0.0256(9) Uani 1 1 d . . . . .
H9BA H 0.317887 0.339945 0.673209 0.038 Uiso 1 1 calc R U . . .
H9BB H 0.517359 0.305191 0.715481 0.038 Uiso 1 1 calc R U . . .
H9BC H 0.607832 0.366022 0.703713 0.038 Uiso 1 1 calc R U . . .
N1B N 0.4740(7) 0.54400(11) 0.63344(10) 0.0209(7) Uani 1 1 d . . . . .
N2B N 0.2697(7) 0.53541(11) 0.54912(11) 0.0220(7) Uani 1 1 d D . . . .
H2N H 0.214(8) 0.5379(13) 0.5146(8) 0.029(10) Uiso 1 1 d D . . . .
N3B N -0.0697(7) 0.45994(10) 0.56471(10) 0.0184(7) Uani 1 1 d . . . . .
N4B N -0.0313(7) 0.42733(10) 0.65682(10) 0.0197(7) Uani 1 1 d . . . . .
N5B N 0.2427(7) 0.35843(11) 0.75148(10) 0.0214(7) Uani 1 1 d . . . . .
N6B N -0.0731(7) 0.35198(12) 0.82137(11) 0.0278(8) Uani 1 1 d . . . . .
N7B N -0.1541(8) 0.44581(14) 0.84014(11) 0.0285(8) Uani 1 1 d . . . . .
O1B O -0.0469(6) 0.49140(10) 0.83676(10) 0.0329(7) Uani 1 1 d . . . . .
O2B O -0.3733(6) 0.43460(11) 0.86893(10) 0.0356(7) Uani 1 1 d . . . . .
S1B S 0.3338(2) 0.46685(3) 0.73702(3) 0.0213(2) Uani 1 1 d . . . . .
C1 C 0.8904(13) 0.70622(17) 0.84487(15) 0.0596(16) Uani 1 1 d . . . . .
H1C H 0.993324 0.741003 0.844757 0.089 Uiso 1 1 calc R U . . .
H1D H 0.950311 0.686526 0.877875 0.089 Uiso 1 1 calc R U . . .
H1E H 0.668698 0.711603 0.844117 0.089 Uiso 1 1 calc R U . . .
C2 C 0.8596(12) 0.62264(17) 0.79926(16) 0.0470(12) Uani 1 1 d . . . . .
H2C H 0.637748 0.623271 0.806201 0.056 Uiso 1 1 calc R U . . .
H2D H 0.962426 0.602275 0.828917 0.056 Uiso 1 1 calc R U . . .
C3 C 0.9174(12) 0.59626(17) 0.74518(16) 0.0474(12) Uani 1 1 d . . . . .
H3A H 1.139122 0.596683 0.738052 0.057 Uiso 1 1 calc R U . . .
H3B H 0.850035 0.558514 0.746474 0.057 Uiso 1 1 calc R U . . .
O1 O 0.9766(8) 0.67624(12) 0.79784(11) 0.0526(9) Uani 1 1 d . . . . .
O2 O 0.7592(8) 0.62294(12) 0.70270(11) 0.0479(9) Uani 1 1 d D . . . .
H2O H 0.679(15) 0.5955(17) 0.685(2) 0.13(3) Uiso 1 1 d D . . . .
O1W O 1.4020(10) 0.71652(14) 0.72623(14) 0.0542(9) Uani 1 1 d D . . . .
H1W H 1.232(9) 0.706(2) 0.743(2) 0.13(3) Uiso 1 1 d D . . . .
H2W H 1.568(9) 0.6933(18) 0.728(2) 0.09(2) Uiso 1 1 d D . . . .

loop_
_atom_site_aniso_label
_atom_site_aniso_U_11
_atom_site_aniso_U_22
_atom_site_aniso_U_33
_atom_site_aniso_U_23
_atom_site_aniso_U_13
_atom_site_aniso_U_12
C1A 0.021(2) 0.026(2) 0.0321(19) -0.0054(17) 0.0041(17) 0.0016(18)
C2A 0.023(2) 0.0145(19) 0.0262(18) -0.0037(16) -0.0056(16) 0.0050(17)
C3A 0.018(2) 0.019(2) 0.0258(17) -0.0019(15) -0.0007(15) 0.0023(17)
C4A 0.022(2) 0.0135(19) 0.0245(17) -0.0015(14) -0.0026(16) 0.0009(16)
C5A 0.019(2) 0.023(2) 0.0244(17) -0.0008(16) -0.0007(15) 0.0003(17)
C6A 0.019(2) 0.0139(19) 0.0246(17) -0.0001(14) -0.0022(15) -0.0045(16)
C7A 0.021(2) 0.0119(19) 0.0273(18) 0.0015(15) 0.0000(16) -0.0005(16)
C8A 0.023(2) 0.0163(19) 0.0243(17) 0.0004(15) 0.0023(16) -0.0025(17)
C9A 0.023(2) 0.019(2) 0.0280(18) 0.0061(15) 0.0005(16) 0.0022(17)
N1A 0.0265(19) 0.0224(18) 0.0290(15) -0.0020(14) 0.0032(14) 0.0001(15)
N2A 0.0277(19) 0.0167(18) 0.0311(16) -0.0032(14) 0.0010(14) -0.0023(15)
N3A 0.0233(18) 0.0143(16) 0.0272(15) -0.0032(13) -0.0028(13) 0.0011(14)
N4A 0.0210(18) 0.0171(17) 0.0236(14) -0.0010(12) 0.0004(13) 0.0007(14)
N5A 0.0161(16) 0.0132(15) 0.0263(14) 0.0034(12) 0.0000(13) -0.0004(13)
N6A 0.0252(18) 0.0146(16) 0.0273(15) -0.0018(13) -0.0010(14) 0.0016(14)
N7A 0.0285(19) 0.0154(17) 0.0300(16) 0.0070(14) -0.0032(15) -0.0008(15)
O1A 0.0278(17) 0.0286(16) 0.0416(15) 0.0095(12) -0.0049(13) 0.0063(13)
O2A 0.049(2) 0.0266(15) 0.0230(12) 0.0023(11) -0.0035(13) 0.0009(14)
S1A 0.0296(6) 0.0155(5) 0.0263(4) 0.0000(4) 0.0046(4) -0.0012(4)
C1B 0.020(2) 0.0144(19) 0.0292(18) 0.0005(15) 0.0012(16) -0.0014(16)
C2B 0.021(2) 0.0124(19) 0.0227(16) 0.0019(14) 0.0026(15) 0.0017(16)
C3B 0.018(2) 0.0135(19) 0.0228(16) -0.0014(14) 0.0012(15) 0.0015(15)
C4B 0.0142(19) 0.0135(18) 0.0233(16) -0.0014(14) 0.0034(14) 0.0041(15)
C5B 0.018(2) 0.0143(18) 0.0237(17) 0.0023(14) 0.0011(15) -0.0010(16)
C6B 0.022(2) 0.019(2) 0.0197(16) 0.0022(14) -0.0042(15) 0.0008(17)
C7B 0.023(2) 0.029(2) 0.0192(16) -0.0004(16) -0.0020(16) -0.0011(18)
C8B 0.034(2) 0.020(2) 0.0278(18) 0.0083(17) -0.0044(18) -0.0058(19)
C9B 0.028(2) 0.018(2) 0.0314(19) -0.0021(16) 0.0008(17) 0.0030(17)
N1B 0.0226(18) 0.0150(16) 0.0252(15) 0.0001(12) 0.0016(13) -0.0045(14)
N2B 0.0258(19) 0.0177(17) 0.0223(14) 0.0042(13) -0.0040(14) -0.0012(14)
N3B 0.0198(17) 0.0130(16) 0.0223(14) 0.0034(12) 0.0004(13) -0.0015(13)
N4B 0.0212(18) 0.0161(16) 0.0218(14) -0.0001(12) -0.0017(13) -0.0019(14)
N5B 0.0285(19) 0.0139(16) 0.0216(14) 0.0021(12) -0.0026(13) -0.0011(14)
N6B 0.029(2) 0.0272(19) 0.0267(15) 0.0064(14) -0.0013(14) -0.0073(16)
N7B 0.025(2) 0.041(2) 0.0197(15) 0.0015(15) -0.0014(14) 0.0010(17)
O1B 0.0363(18) 0.0273(16) 0.0352(14) -0.0047(12) 0.0051(13) -0.0026(14)
O2B 0.0251(17) 0.0527(19) 0.0292(13) 0.0002(13) 0.0039(13) 0.0000(14)
S1B 0.0248(5) 0.0184(5) 0.0207(4) 0.0006(4) -0.0013(4) -0.0036(4)
C1 0.096(5) 0.052(3) 0.031(2) -0.015(2) -0.014(3) 0.017(3)
C2 0.052(3) 0.037(3) 0.051(3) 0.002(2) -0.007(2) -0.005(2)
C3 0.055(3) 0.044(3) 0.043(2) -0.006(2) 0.001(2) 0.004(2)
O1 0.059(2) 0.044(2) 0.0540(18) -0.0132(15) 0.0000(17) -0.0053(17)
O2 0.067(2) 0.039(2) 0.0374(16) -0.0034(15) -0.0105(16) -0.0056(18)
O1W 0.069(3) 0.043(2) 0.0503(19) 0.0051(16) -0.005(2) -0.007(2)

loop_
_atom_type_symbol
_atom_type_description
_atom_type_scat_dispersion_real
_atom_type_scat_dispersion_imag
_atom_type_scat_source
C C 0.0033 0.0016 'International Tables Vol C Tables 4.2.6.8 and 6.1.1.4'
H H 0.0000 0.0000 'International Tables Vol C Tables 4.2.6.8 and 6.1.1.4'
N N 0.0061 0.0033 'International Tables Vol C Tables 4.2.6.8 and 6.1.1.4'
O O 0.0106 0.0060 'International Tables Vol C Tables 4.2.6.8 and 6.1.1.4'
S S 0.1246 0.1234 'International Tables Vol C Tables 4.2.6.8 and 6.1.1.4'

loop_
_geom_angle_atom_site_label_1
_geom_angle_atom_site_label_2
_geom_angle_atom_site_label_3
_geom_angle
_geom_angle_site_symmetry_1
_geom_angle_site_symmetry_3
_geom_angle_publ_flag
N1A C1A N2A 114.6(3) . . ?
N1A C1A H1A 122.7 . . ?
N2A C1A H1A 122.7 . . ?
N3A C2A N2A 128.5(3) . . ?
N3A C2A C3A 126.0(3) . . ?
N2A C2A C3A 105.4(3) . . ?
C4A C3A N1A 133.0(3) . . ?
C4A C3A C2A 115.9(3) . . ?
N1A C3A C2A 111.1(3) . . ?
N4A C4A C3A 120.2(3) . . ?
N4A C4A S1A 120.4(3) . . ?
C3A C4A S1A 119.4(3) . . ?
N3A C5A N4A 128.6(3) . . ?
N3A C5A H5A 115.7 . . ?
N4A C5A H5A 115.7 . . ?
N5A C6A C7A 103.3(3) . . ?
N5A C6A S1A 124.5(3) . . ?
C7A C6A S1A 132.0(3) . . ?
N6A C7A C6A 113.0(3) . . ?
N6A C7A N7A 119.3(3) . . ?
C6A C7A N7A 127.7(3) . . ?
N6A C8A N5A 113.1(3) . . ?
N6A C8A H8A 123.5 . . ?
N5A C8A H8A 123.5 . . ?
N5A C9A H9AA 109.5 . . ?
N5A C9A H9AB 109.5 . . ?
H9AA C9A H9AB 109.5 . . ?
N5A C9A H9AC 109.5 . . ?
H9AA C9A H9AC 109.5 . . ?
H9AB C9A H9AC 109.5 . . ?
C1A N1A C3A 102.8(3) . . ?
C2A N2A C1A 106.1(3) . . ?
C2A N2A H1N 129(3) . . ?
C1A N2A H1N 125(3) . . ?
C5A N3A C2A 111.6(3) . . ?
C4A N4A C5A 117.7(3) . . ?
C8A N5A C6A 107.6(3) . . ?
C8A N5A C9A 125.4(3) . . ?
C6A N5A C9A 127.0(3) . . ?
C8A N6A C7A 103.0(3) . . ?
O1A N7A O2A 124.2(3) . . ?
O1A N7A C7A 117.9(3) . . ?
O2A N7A C7A 118.0(3) . . ?
C6A S1A C4A 101.08(17) . . ?
N1B C1B N2B 113.8(3) . . ?
N1B C1B H1B 123.1 . . ?
N2B C1B H1B 123.1 . . ?
N3B C2B N2B 128.6(3) . . ?
N3B C2B C3B 125.7(3) . . ?
N2B C2B C3B 105.7(3) . . ?
N1B C3B C4B 133.9(3) . . ?
N1B C3B C2B 110.4(3) . . ?
C4B C3B C2B 115.7(3) . . ?
N4B C4B C3B 120.2(3) . . ?
N4B C4B S1B 120.5(2) . . ?
C3B C4B S1B 119.3(3) . . ?
N3B C5B N4B 127.7(3) . . ?
N3B C5B H5B 116.2 . . ?
N4B C5B H5B 116.2 . . ?
N5B C6B C7B 103.2(3) . . ?
N5B C6B S1B 125.2(3) . . ?
C7B C6B S1B 131.5(3) . . ?
N6B C7B C6B 113.5(3) . . ?
N6B C7B N7B 120.4(3) . . ?
C6B C7B N7B 126.2(3) . . ?
N6B C8B N5B 113.6(3) . . ?
N6B C8B H8B 123.2 . . ?
N5B C8B H8B 123.2 . . ?
N5B C9B H9BA 109.5 . . ?
N5B C9B H9BB 109.5 . . ?
H9BA C9B H9BB 109.5 . . ?
N5B C9B H9BC 109.5 . . ?
H9BA C9B H9BC 109.5 . . ?
H9BB C9B H9BC 109.5 . . ?
C1B N1B C3B 103.6(3) . . ?
C1B N2B C2B 106.6(3) . . ?
C1B N2B H2N 135(2) . . ?
C2B N2B H2N 118(2) . . ?
C5B N3B C2B 112.5(3) . . ?
C4B N4B C5B 118.1(3) . . ?
C8B N5B C6B 107.0(3) . . ?
C8B N5B C9B 125.8(3) . . ?
C6B N5B C9B 127.2(3) . . ?
C8B N6B C7B 102.7(3) . . ?
O2B N7B O1B 123.2(3) . . ?
O2B N7B C7B 118.1(3) . . ?
O1B N7B C7B 118.7(3) . . ?
C6B S1B C4B 101.47(16) . . ?
O1 C1 H1C 109.5 . . ?
O1 C1 H1D 109.5 . . ?
H1C C1 H1D 109.5 . . ?
O1 C1 H1E 109.5 . . ?
H1C C1 H1E 109.5 . . ?
H1D C1 H1E 109.5 . . ?
O1 C2 C3 108.7(4) . . ?
O1 C2 H2C 109.9 . . ?
C3 C2 H2C 109.9 . . ?
O1 C2 H2D 109.9 . . ?
C3 C2 H2D 109.9 . . ?
H2C C2 H2D 108.3 . . ?
O2 C3 C2 110.9(4) . . ?
O2 C3 H3A 109.5 . . ?
C2 C3 H3A 109.5 . . ?
O2 C3 H3B 109.5 . . ?
C2 C3 H3B 109.5 . . ?
H3A C3 H3B 108.1 . . ?
C1 O1 C2 111.6(4) . . ?
C3 O2 H2O 100(4) . . ?
H1W O1W H2W 116(5) . . ?

loop_
_geom_bond_atom_site_label_1
_geom_bond_atom_site_label_2
_geom_bond_distance
_geom_bond_site_symmetry_2
_geom_bond_publ_flag
C1A N1A 1.328(4) . ?
C1A N2A 1.372(5) . ?
C1A H1A 0.9500 . ?
C2A N3A 1.335(5) . ?
C2A N2A 1.371(4) . ?
C2A C3A 1.407(5) . ?
C3A C4A 1.379(5) . ?
C3A N1A 1.391(4) . ?
C4A N4A 1.337(4) . ?
C4A S1A 1.765(4) . ?
C5A N3A 1.332(4) . ?
C5A N4A 1.345(4) . ?
C5A H5A 0.9500 . ?
C6A N5A 1.374(4) . ?
C6A C7A 1.374(5) . ?
C6A S1A 1.736(3) . ?
C7A N6A 1.367(4) . ?
C7A N7A 1.437(4) . ?
C8A N6A 1.314(4) . ?
C8A N5A 1.355(4) . ?
C8A H8A 0.9500 . ?
C9A N5A 1.470(4) . ?
C9A H9AA 0.9800 . ?
C9A H9AB 0.9800 . ?
C9A H9AC 0.9800 . ?
N2A H1N 0.938(19) . ?
N7A O1A 1.227(4) . ?
N7A O2A 1.234(3) . ?
C1B N1B 1.330(4) . ?
C1B N2B 1.356(4) . ?
C1B H1B 0.9500 . ?
C2B N3B 1.341(4) . ?
C2B N2B 1.364(4) . ?
C2B C3B 1.401(4) . ?
C3B N1B 1.381(4) . ?
C3B C4B 1.396(4) . ?
C4B N4B 1.338(4) . ?
C4B S1B 1.763(3) . ?
C5B N3B 1.339(4) . ?
C5B N4B 1.345(4) . ?
C5B H5B 0.9500 . ?
C6B N5B 1.369(4) . ?
C6B C7B 1.381(5) . ?
C6B S1B 1.741(4) . ?
C7B N6B 1.348(4) . ?
C7B N7B 1.440(4) . ?
C8B N6B 1.314(5) . ?
C8B N5B 1.353(4) . ?
C8B H8B 0.9500 . ?
C9B N5B 1.460(4) . ?
C9B H9BA 0.9800 . ?
C9B H9BB 0.9800 . ?
C9B H9BC 0.9800 . ?
N2B H2N 0.880(18) . ?
N7B O2B 1.236(4) . ?
N7B O1B 1.237(4) . ?
C1 O1 1.435(4) . ?
C1 H1C 0.9800 . ?
C1 H1D 0.9800 . ?
C1 H1E 0.9800 . ?
C2 O1 1.436(5) . ?
C2 C3 1.509(6) . ?
C2 H2C 0.9900 . ?
C2 H2D 0.9900 . ?
C3 O2 1.409(5) . ?
C3 H3A 0.9900 . ?
C3 H3B 0.9900 . ?
O2 H2O 0.88(2) . ?
O1W H1W 0.91(2) . ?
O1W H2W 0.93(2) . ?

loop_
_geom_hbond_atom_site_label_D
_geom_hbond_atom_site_label_H
_geom_hbond_atom_site_label_A
_geom_hbond_distance_DH
_geom_hbond_distance_HA
_geom_hbond_distance_DA
_geom_hbond_angle_DHA
_geom_hbond_site_symmetry_A
_geom_hbond_publ_flag
N2A H1N N3A 0.938(19) 1.98(3) 2.867(4) 157(4) 3_367 yes
O1W H2W O1 0.93(2) 2.49(4) 3.204(5) 134(4) 1_655 yes
O1W H2W O2 0.93(2) 2.05(3) 2.881(5) 147(5) 1_655 yes
N2B H2N N3B 0.880(18) 2.037(18) 2.916(4) 177(3) 3_566 yes
O2 H2O N1B 0.88(2) 2.01(2) 2.876(4) 168(6) . yes
O1W H1W O1 0.91(2) 1.91(3) 2.777(5) 160(6) . yes
C5A H5A O2B 0.95 2.49 3.337(5) 148.9 . yes

loop_
_geom_torsion_atom_site_label_1
_geom_torsion_atom_site_label_2
_geom_torsion_atom_site_label_3
_geom_torsion_atom_site_label_4
_geom_torsion
_geom_torsion_site_symmetry_1
_geom_torsion_site_symmetry_2
_geom_torsion_site_symmetry_3
_geom_torsion_site_symmetry_4
_geom_torsion_publ_flag
N3A C2A C3A C4A -0.6(5) . . . . ?
N2A C2A C3A C4A 179.7(3) . . . . ?
N3A C2A C3A N1A 178.8(3) . . . . ?
N2A C2A C3A N1A -0.8(4) . . . . ?
N1A C3A C4A N4A -178.7(3) . . . . ?
C2A C3A C4A N4A 0.5(5) . . . . ?
N1A C3A C4A S1A -0.6(5) . . . . ?
C2A C3A C4A S1A 178.7(2) . . . . ?
N5A C6A C7A N6A 0.3(4) . . . . ?
S1A C6A C7A N6A 175.7(3) . . . . ?
N5A C6A C7A N7A -179.3(3) . . . . ?
S1A C6A C7A N7A -4.0(6) . . . . ?
N2A C1A N1A C3A 0.1(4) . . . . ?
C4A C3A N1A C1A 179.8(4) . . . . ?
C2A C3A N1A C1A 0.5(4) . . . . ?
N3A C2A N2A C1A -178.8(3) . . . . ?
C3A C2A N2A C1A 0.8(4) . . . . ?
N1A C1A N2A C2A -0.6(4) . . . . ?
N4A C5A N3A C2A -1.0(5) . . . . ?
N2A C2A N3A C5A -179.6(3) . . . . ?
C3A C2A N3A C5A 0.7(5) . . . . ?
C3A C4A N4A C5A -0.7(5) . . . . ?
S1A C4A N4A C5A -178.9(2) . . . . ?
N3A C5A N4A C4A 1.0(5) . . . . ?
N6A C8A N5A C6A 0.8(4) . . . . ?
N6A C8A N5A C9A 178.7(3) . . . . ?
C7A C6A N5A C8A -0.6(4) . . . . ?
S1A C6A N5A C8A -176.4(3) . . . . ?
C7A C6A N5A C9A -178.5(3) . . . . ?
S1A C6A N5A C9A 5.7(5) . . . . ?
N5A C8A N6A C7A -0.5(4) . . . . ?
C6A C7A N6A C8A 0.1(4) . . . . ?
N7A C7A N6A C8A 179.8(3) . . . . ?
N6A C7A N7A O1A 10.5(5) . . . . ?
C6A C7A N7A O1A -169.9(3) . . . . ?
N6A C7A N7A O2A -170.1(3) . . . . ?
C6A C7A N7A O2A 9.6(5) . . . . ?
N5A C6A S1A C4A -68.3(3) . . . . ?
C7A C6A S1A C4A 117.2(4) . . . . ?
N4A C4A S1A C6A -6.1(3) . . . . ?
C3A C4A S1A C6A 175.8(3) . . . . ?
N3B C2B C3B N1B -179.2(3) . . . . ?
N2B C2B C3B N1B 0.5(4) . . . . ?
N3B C2B C3B C4B 2.6(5) . . . . ?
N2B C2B C3B C4B -177.7(3) . . . . ?
N1B C3B C4B N4B 179.9(3) . . . . ?
C2B C3B C4B N4B -2.4(5) . . . . ?
N1B C3B C4B S1B 1.0(6) . . . . ?
C2B C3B C4B S1B 178.6(2) . . . . ?
N5B C6B C7B N6B -0.1(4) . . . . ?
S1B C6B C7B N6B -175.7(3) . . . . ?
N5B C6B C7B N7B 178.9(3) . . . . ?
S1B C6B C7B N7B 3.4(5) . . . . ?
N2B C1B N1B C3B -0.4(4) . . . . ?
C4B C3B N1B C1B 177.6(4) . . . . ?
C2B C3B N1B C1B -0.1(4) . . . . ?
N1B C1B N2B C2B 0.7(4) . . . . ?
N3B C2B N2B C1B 179.0(3) . . . . ?
C3B C2B N2B C1B -0.7(4) . . . . ?
N4B C5B N3B C2B 0.2(5) . . . . ?
N2B C2B N3B C5B 178.8(3) . . . . ?
C3B C2B N3B C5B -1.5(5) . . . . ?
C3B C4B N4B C5B 1.4(5) . . . . ?
S1B C4B N4B C5B -179.7(2) . . . . ?
N3B C5B N4B C4B -0.2(5) . . . . ?
N6B C8B N5B C6B 0.4(4) . . . . ?
N6B C8B N5B C9B -178.9(3) . . . . ?
C7B C6B N5B C8B -0.2(3) . . . . ?
S1B C6B N5B C8B 175.8(2) . . . . ?
C7B C6B N5B C9B 179.2(3) . . . . ?
S1B C6B N5B C9B -4.9(5) . . . . ?
N5B C8B N6B C7B -0.4(4) . . . . ?
C6B C7B N6B C8B 0.3(4) . . . . ?
N7B C7B N6B C8B -178.8(3) . . . . ?
N6B C7B N7B O2B -17.0(5) . . . . ?
C6B C7B N7B O2B 164.0(3) . . . . ?
N6B C7B N7B O1B 163.2(3) . . . . ?
C6B C7B N7B O1B -15.8(5) . . . . ?
N5B C6B S1B C4B 67.5(3) . . . . ?
C7B C6B S1B C4B -117.8(3) . . . . ?
N4B C4B S1B C6B 6.0(3) . . . . ?
C3B C4B S1B C6B -175.0(3) . . . . ?
O1 C2 C3 O2 -62.8(5) . . . . ?
C3 C2 O1 C1 171.5(4) . . . . ?
